data_7133242
loop_
_publ_author_name
'Sun, Qian-Ru'
'Luo, Dan'
'Lv, Yaokang'
'Fang, Wei-Hui'
'Zhang, Jian'

_publ_section_title
;
 Synthesis and photoluminescence properties of polymer chains based on
 pre-designed heterometallic Al<sub>4</sub>Ln<sub>4</sub> molecular rings.
;
_journal_issue 59
_journal_name_full 'Chemical communications (Cambridge, England)'
_journal_page_first 7574
_journal_page_last 7577
_journal_paper_doi 10.1039/d4cc01611d
_journal_volume 60
_journal_year 2024
_chemical_formula_moiety 'C48 H96 Al4 N8 O32 Tm4'
_chemical_formula_sum 'C48 H96 Al4 N8 O32 Tm4'
_chemical_formula_weight 2080.96
_space_group_crystal_system monoclinic
_space_group_IT_number 15
_space_group_name_Hall '-I 2ya'
_space_group_name_H-M_alt 'I 1 2/a 1'
_atom_sites_solution_hydrogens geom
_atom_sites_solution_primary dual
_audit_creation_date 2024-06-02
_audit_creation_method
;
Olex2 1.3
(compiled 2020.06.28 svn.raecde09e for OlexSys, GUI svn.r6132)
;
_audit_update_record
;
2024-06-04 deposited with the CCDC.	2024-06-23 downloaded from the CCDC.
;
_cell_angle_alpha 90
_cell_angle_beta 99.182(2)
_cell_angle_gamma 90
_cell_formula_units_Z 4
_cell_length_a 27.5990(6)
_cell_length_b 10.1083(3)
_cell_length_c 28.8433(8)
_cell_measurement_reflns_used 11450
_cell_measurement_temperature 100.00(13)
_cell_measurement_theta_max 59.8690
_cell_measurement_theta_min 2.7200
_cell_volume 7943.6(4)
_computing_cell_refinement 'CrysAlisPro 1.171.42.85a (Rigaku OD, 2023)'
_computing_data_collection 'CrysAlisPro 1.171.42.85a (Rigaku OD, 2023)'
_computing_data_reduction 'CrysAlisPro 1.171.42.85a (Rigaku OD, 2023)'
_computing_molecular_graphics 'Olex2 1.3 (Dolomanov et al., 2009)'
_computing_publication_material 'Olex2 1.3 (Dolomanov et al., 2009)'
_computing_structure_refinement 'SHELXL 2018/3 (Sheldrick, 2015)'
_computing_structure_solution 'SHELXT 2014/5 (Sheldrick, 2014)'
_diffrn_ambient_environment N~2~
_diffrn_ambient_temperature 100.00(13)
_diffrn_detector 'Hybrid Pixel Array Detector'
_diffrn_detector_area_resol_mean 10.0000
_diffrn_detector_type HyPix
_diffrn_measured_fraction_theta_full 0.960
_diffrn_measured_fraction_theta_max 0.916
_diffrn_measurement_details
;
List of Runs (angles in degrees, time in seconds):

  # Type    Start    End  Width  t~exp~   \w     \q     \k     \f   Frames
#--------------------------------------------------------------------------
  1  \w   -112.00 -16.00   0.50    0.36    --  -78.59  83.00  83.00  192
  2  \w     -6.00  20.00   0.50    0.09    --   -1.41  83.00  83.00   52
  3  \w    -19.00  61.00   0.50    0.09    --   -1.41  57.00-180.00  160
  4  \w    -48.00  -7.00   0.50    0.36    --  -78.59  57.00-150.00   82
  5  \w    -95.00 -55.00   0.50    0.36    --  -78.59  57.00-150.00   80
  6  \w   -153.00 -44.00   0.50    0.36    --  -78.59 -19.00 -30.00  218
  7  \w   -151.00 -89.00   0.50    0.36    --  -78.59 -99.00 120.00  124
  8  \w   -141.00-116.00   0.50    0.36    --  -78.59 -83.00 -36.00   50
  9  \w   -143.00 -56.00   0.50    0.36    --  -78.59 -57.00 -60.00  174
 10  \w    -13.00  13.00   0.50    0.09    --   -1.41 -83.00 -36.00   52
 11  \w     -8.00  29.00   0.50    0.09    --   -1.41 -99.00  60.00   74
 12  \w      2.00  70.00   0.50    0.36    --   75.78 -38.00 -30.00  136
 13  \w     46.00  72.00   0.50    0.36    --   75.78 -83.00 -36.00   52
 14  \w    114.00 140.00   0.50    0.36    --   75.78  83.00  83.00   52
 15  \w     82.00 143.00   0.50    0.36    --   75.78 125.00   0.00  122
 16  \w    -17.00  59.00   0.50    0.09    --   -1.41  57.00 -90.00  152
 17  \w     -8.00  17.00   0.50    0.09    --   -1.41 -99.00   0.00   50
 18  \w     75.00 102.00   0.50    0.36    --   75.78  77.00-150.00   54
 19  \w      6.00  31.50   0.50    0.36    --   75.78 -38.00 -60.00   51
;
_diffrn_measurement_device 'four-circle diffractometer'
_diffrn_measurement_device_type 'ROD, Synergy Custom system, HyPix'
_diffrn_measurement_method '\w scans'
_diffrn_orient_matrix_type 'CrysAlisPro convention (1999,Acta A55,543-557)'
_diffrn_orient_matrix_UB_11 -0.0231053000
_diffrn_orient_matrix_UB_12 -0.1066037000
_diffrn_orient_matrix_UB_13 -0.0204277000
_diffrn_orient_matrix_UB_21 -0.0060096000
_diffrn_orient_matrix_UB_22 -0.0460568000
_diffrn_orient_matrix_UB_23 0.0421906000
_diffrn_orient_matrix_UB_31 -0.0429760000
_diffrn_orient_matrix_UB_32 0.0638854000
_diffrn_orient_matrix_UB_33 -0.0035389000
_diffrn_radiation_monochromator mirror
_diffrn_radiation_probe x-ray
_diffrn_radiation_type GaK\a
_diffrn_radiation_wavelength 1.3405
_diffrn_reflns_av_R_equivalents 0.0917
_diffrn_reflns_av_unetI/netI 0.0831
_diffrn_reflns_Laue_measured_fraction_full 0.960
_diffrn_reflns_Laue_measured_fraction_max 0.916
_diffrn_reflns_limit_h_max 30
_diffrn_reflns_limit_h_min -35
_diffrn_reflns_limit_k_max 13
_diffrn_reflns_limit_k_min -12
_diffrn_reflns_limit_l_max 37
_diffrn_reflns_limit_l_min -36
_diffrn_reflns_number 25357
_diffrn_reflns_point_group_measured_fraction_full 0.960
_diffrn_reflns_point_group_measured_fraction_max 0.916
_diffrn_reflns_theta_full 53.543
_diffrn_reflns_theta_max 60.340
_diffrn_reflns_theta_min 2.698
_diffrn_source 'micro-focus metaljet'
_exptl_absorpt_coefficient_mu 15.200
_exptl_absorpt_correction_T_max 0.484
_exptl_absorpt_correction_T_min 0.283
_exptl_absorpt_correction_type analytical
_exptl_absorpt_process_details
;
CrysAlisPro 1.171.42.85a (Rigaku Oxford Diffraction, 2023)
Analytical numeric absorption correction using a multifaceted crystal
model based on expressions derived by R.C. Clark & J.S. Reid.
(Clark, R. C. & Reid, J. S. (1995). Acta Cryst. A51, 887-897)
Empirical absorption correction using spherical harmonics,
implemented in SCALE3 ABSPACK scaling algorithm.
;
_exptl_crystal_colour 'clear light white'
_exptl_crystal_colour_lustre clear
_exptl_crystal_colour_modifier light
_exptl_crystal_colour_primary white
_exptl_crystal_density_diffrn 1.740
_exptl_crystal_description block
_exptl_crystal_F_000 4096
_exptl_crystal_size_max 0.08
_exptl_crystal_size_mid 0.08
_exptl_crystal_size_min 0.05
_refine_diff_density_max 3.624
_refine_diff_density_min -1.305
_refine_diff_density_rms 0.254
_refine_ls_extinction_method none
_refine_ls_goodness_of_fit_ref 1.027
_refine_ls_hydrogen_treatment constr
_refine_ls_matrix_type full
_refine_ls_number_parameters 437
_refine_ls_number_reflns 8304
_refine_ls_number_restraints 30
_refine_ls_restrained_S_all 1.027
_refine_ls_R_factor_all 0.1188
_refine_ls_R_factor_gt 0.0884
_refine_ls_shift/su_max 0.004
_refine_ls_shift/su_mean 0.000
_refine_ls_structure_factor_coef Fsqd
_refine_ls_weighting_details 'w=1/[\s^2^(Fo^2^)+(0.1032P)^2^+326.9733P] where P=(Fo^2^+2Fc^2^)/3'
_refine_ls_weighting_scheme calc
_refine_ls_wR_factor_gt 0.2004
_refine_ls_wR_factor_ref 0.2193
_reflns_Friedel_coverage 0.000
_reflns_number_gt 6250
_reflns_number_total 8304
_reflns_threshold_expression 'I > 2\s(I)'
_cod_data_source_file d4cc01611d2.cif
_cod_data_source_block AlOC-195-Tm
_cod_depositor_comments 'Adding full bibliography for 7133236--7133243.cif.'
_cod_database_code 7133242
_shelx_shelxl_version_number 2018/3
_chemical_oxdiff_formula Al4Tm4H96C32N8
_shelx_space_group_comment
;
The symmetry employed for this shelxl refinement is uniquely defined
by the following loop, which should always be used as a source of
symmetry information in preference to the above space-group names.
They are only intended as comments.
;
_shelx_estimated_absorpt_t_max 0.517
_shelx_estimated_absorpt_t_min 0.376
_reflns_odcompleteness_completeness 97.68
_reflns_odcompleteness_iscentric 1
_reflns_odcompleteness_theta 56.82
_olex2_refinement_description
;
1. Fixed Uiso
 At 1.2 times of:
  All C(H) groups, All C(H,H) groups
 At 1.5 times of:
  All C(H,H,H) groups
2. Uiso/Uaniso restraints and constraints
Uanis(C00S) \\sim Ueq: with sigma of 0.01 and sigma for terminal atoms of 0.02
Uanis(C00Z) \\sim Ueq: with sigma of 0.01 and sigma for terminal atoms of 0.02
Uanis(O006) \\sim Ueq: with sigma of 0.01 and sigma for terminal atoms of 0.02
Uanis(C00O) \\sim Ueq: with sigma of 0.01 and sigma for terminal atoms of 0.02
Uanis(O005) \\sim Ueq: with sigma of 0.01 and sigma for terminal atoms of 0.02
3.a Secondary CH2 refined with riding coordinates:
 C00O(H00A,H00B), C00Q(H00F,H00G), C00U(H00H,H00I), C00V(H00J,H00K), C00X(H00L,
 H00M), C00Z(H00N,H00O), C010(H01A,H01B), C011(H01C,H01D), C012(H01E,H01F),
 C014(H01J,H01K), C016(H01O,H01P), C017(H01Q,H01R), C018(H01S,H01T), C019(H01U,
 H01V), C01A(H01W,H01X), C01D(H01Z,HB)
3.b Aromatic/amide H refined with riding coordinates:
 C00S(H00S), C00T(H00T), C00W(H00W), C00Y(H00Y)
3.c Idealised Me refined as rotating group:
 C00P(H00C,H00D,H00E), C013(H01G,H01H,H01I), C015(H01L,H01M,H01N), C01B(H01Y,H,
 HA)
;
_smtbx_masks_void_probe_radius 1.2
_smtbx_masks_void_truncation_radius 1.2
_olex2_submission_special_instructions 'No special instructions were received'
_oxdiff_exptl_absorpt_empirical_details
;
Empirical correction (ABSPACK) includes:
- Absorption correction using spherical harmonics
- Frame scaling
;
_oxdiff_exptl_absorpt_empirical_full_max 3.971
_oxdiff_exptl_absorpt_empirical_full_min 0.281

loop_
_space_group_symop_operation_xyz
'x, y, z'
'-x+1/2, y, -z'
'x+1/2, y+1/2, z+1/2'
'-x+1, y+1/2, -z+1/2'
'-x, -y, -z'
'x-1/2, -y, z'
'-x+1/2, -y+1/2, -z+1/2'
'x, -y+1/2, z+1/2'

loop_
_atom_site_label
_atom_site_type_symbol
_atom_site_fract_x
_atom_site_fract_y
_atom_site_fract_z
_atom_site_U_iso_or_equiv
_atom_site_adp_type
_atom_site_occupancy
_atom_site_site_symmetry_order
_atom_site_calc_flag
_atom_site_refinement_flags_posn
_atom_site_refinement_flags_adp
_atom_site_refinement_flags_occupancy
_atom_site_disorder_assembly
_atom_site_disorder_group
Tm01 Tm 0.61381(2) 0.37934(6) 0.56416(2) 0.02098(17) Uani 1 1 d . . . . .
Tm02 Tm 0.83752(2) 0.23713(7) 0.62865(2) 0.0295(2) Uani 1 1 d . . . . .
Al03 Al 0.59063(12) 0.3271(3) 0.44734(11) 0.0220(7) Uani 1 1 d . . . . .
Al04 Al 0.71940(12) 0.2897(3) 0.62879(12) 0.0243(7) Uani 1 1 d . . . . .
O005 O 0.6584(2) 0.2114(7) 0.6071(3) 0.0273(18) Uani 1 1 d . U . . .
O006 O 0.7418(3) 0.1796(8) 0.4025(3) 0.0237(16) Uani 1 1 d . U . . .
O007 O 0.7331(3) 0.1710(10) 0.6841(3) 0.036(2) Uani 1 1 d . . . . .
O008 O 0.5757(3) 0.2514(8) 0.5023(3) 0.0260(17) Uani 1 1 d . . . . .
O009 O 0.6216(3) 0.4504(9) 0.4901(3) 0.033(2) Uani 1 1 d . . . . .
O00A O 0.8897(3) 0.3981(8) 0.6068(3) 0.0283(18) Uani 1 1 d . . . . .
O00B O 0.4587(3) 0.5101(8) 0.4408(3) 0.034(2) Uani 1 1 d . . . . .
O00C O 0.8142(3) 0.1270(9) 0.6920(3) 0.035(2) Uani 1 1 d . . . . .
O00D O 0.5465(3) 0.1992(9) 0.4087(3) 0.0328(19) Uani 1 1 d . . . . .
O00E O 0.6913(3) 0.3966(9) 0.6752(3) 0.033(2) Uani 1 1 d . . . . .
O00F O 0.7787(3) 0.3792(8) 0.6445(3) 0.0295(18) Uani 1 1 d . . . . .
O00G O 0.6453(3) 0.2236(9) 0.4439(3) 0.034(2) Uani 1 1 d . . . . .
O00H O 0.6149(3) 0.4519(8) 0.6414(3) 0.0303(19) Uani 1 1 d . . . . .
O00I O 0.5854(3) 0.1433(10) 0.3489(3) 0.038(2) Uani 1 1 d . . . . .
O00J O 0.6950(3) 0.3967(8) 0.5786(3) 0.0295(19) Uani 1 1 d . . . . .
N00K N 0.5554(3) 0.2018(9) 0.5925(3) 0.023(2) Uani 1 1 d . . . . .
N00L N 0.6431(4) 0.6331(10) 0.5618(4) 0.032(2) Uani 1 1 d . . . . .
O00M O 0.5346(3) 0.4456(9) 0.4393(3) 0.039(2) Uani 1 1 d . . . . .
N00N N 0.8716(4) 0.3916(12) 0.6994(4) 0.037(3) Uani 1 1 d . . . . .
C00O C 0.6344(4) 0.1240(11) 0.6368(4) 0.023(2) Uani 1 1 d . U . . .
H00A H 0.628620 0.170592 0.665581 0.027 Uiso 1 1 calc R U . . .
H00B H 0.654882 0.044922 0.645941 0.027 Uiso 1 1 calc R U . . .
C00P C 0.5290(5) 0.2468(13) 0.6304(4) 0.031(3) Uani 1 1 d . . . . .
H00C H 0.552852 0.273091 0.657791 0.046 Uiso 1 1 calc R U . . .
H00D H 0.508603 0.174626 0.639175 0.046 Uiso 1 1 calc R U . . .
H00E H 0.508197 0.322586 0.619377 0.046 Uiso 1 1 calc R U . . .
C00Q C 0.6326(5) 0.5794(12) 0.4770(4) 0.033(3) Uani 1 1 d . . . . .
H00F H 0.612292 0.602224 0.446577 0.039 Uiso 1 1 calc R U . . .
H00G H 0.667556 0.585309 0.473348 0.039 Uiso 1 1 calc R U . . .
N00R N 0.6696(4) -0.0139(11) 0.4033(5) 0.044(3) Uani 1 1 d . . . . .
C00S C 0.4935(6) 0.4325(17) 0.4465(6) 0.052(4) Uani 1 1 d . U . . .
H00S H 0.486544 0.348494 0.458707 0.062 Uiso 1 1 calc R U . . .
C00T C 0.5500(5) 0.1443(13) 0.3710(5) 0.034(3) Uani 1 1 d . . . . .
H00T H 0.521879 0.096414 0.356887 0.041 Uiso 1 1 calc R U . . .
C00U C 0.5866(4) 0.0853(12) 0.6074(5) 0.030(3) Uani 1 1 d . . . . .
H00H H 0.593296 0.037160 0.579169 0.036 Uiso 1 1 calc R U . . .
H00I H 0.568673 0.024672 0.625618 0.036 Uiso 1 1 calc R U . . .
C00V C 0.9214(5) 0.4682(14) 0.6419(5) 0.040(3) Uani 1 1 d . . . . .
H00J H 0.950249 0.411943 0.653297 0.048 Uiso 1 1 calc R U . . .
H00K H 0.933458 0.548422 0.627644 0.048 Uiso 1 1 calc R U . . .
C00W C 0.6504(4) 0.4447(13) 0.6735(4) 0.028(3) Uani 1 1 d . . . . .
H00W H 0.644782 0.483764 0.702147 0.033 Uiso 1 1 calc R U . . .
C00X C 0.5195(5) 0.1702(13) 0.5507(4) 0.031(3) Uani 1 1 d . . . . .
H00L H 0.495647 0.243791 0.544528 0.038 Uiso 1 1 calc R U . . .
H00M H 0.501092 0.089807 0.557024 0.038 Uiso 1 1 calc R U . . .
C00Y C 0.7722(5) 0.1218(14) 0.7043(5) 0.037(3) Uani 1 1 d . . . . .
H00Y H 0.770307 0.074514 0.732408 0.045 Uiso 1 1 calc R U . . .
C00Z C 0.6220(4) 0.6752(12) 0.5147(4) 0.029(3) Uani 1 1 d . U . . .
H00N H 0.635256 0.763323 0.508600 0.035 Uiso 1 1 calc R U . . .
H00O H 0.585991 0.684119 0.512929 0.035 Uiso 1 1 calc R U . . .
C010 C 0.7560(5) 0.0521(14) 0.4183(5) 0.041(3) Uani 1 1 d . . . . .
H01A H 0.760466 0.050541 0.453074 0.049 Uiso 1 1 calc R U . . .
H01B H 0.787889 0.030230 0.408716 0.049 Uiso 1 1 calc R U . . .
C011 C 0.6696(6) 0.1312(16) 0.4744(4) 0.049(4) Uani 1 1 d . . . . .
H01C H 0.656915 0.134018 0.504644 0.058 Uiso 1 1 calc R U . . .
H01D H 0.705098 0.151387 0.480581 0.058 Uiso 1 1 calc R U . . .
C012 C 0.6614(6) -0.0038(13) 0.4529(5) 0.044(4) Uani 1 1 d . . . . .
H01E H 0.683673 -0.066904 0.472033 0.053 Uiso 1 1 calc R U . . .
H01F H 0.627341 -0.031439 0.454544 0.053 Uiso 1 1 calc R U . . .
C013 C 0.6372(5) -0.1142(15) 0.3781(6) 0.053(4) Uani 1 1 d . . . . .
H01G H 0.603229 -0.096623 0.382251 0.080 Uiso 1 1 calc R U . . .
H01H H 0.647028 -0.202004 0.390603 0.080 Uiso 1 1 calc R U . . .
H01I H 0.639677 -0.111044 0.344602 0.080 Uiso 1 1 calc R U . . .
C014 C 0.7191(5) -0.0506(14) 0.3994(6) 0.043(3) Uani 1 1 d . . . . .
H01J H 0.721335 -0.066490 0.365948 0.052 Uiso 1 1 calc R U . . .
H01K H 0.727276 -0.134460 0.416615 0.052 Uiso 1 1 calc R U . . .
C015 C 0.6275(6) 0.7259(13) 0.5965(6) 0.046(4) Uani 1 1 d . . . . .
H01L H 0.591648 0.725192 0.593566 0.069 Uiso 1 1 calc R U . . .
H01M H 0.638695 0.815483 0.590638 0.069 Uiso 1 1 calc R U . . .
H01N H 0.641926 0.698383 0.628346 0.069 Uiso 1 1 calc R U . . .
C016 C 0.6989(5) 0.6295(14) 0.5693(5) 0.040(3) Uani 1 1 d . . . . .
H01O H 0.710901 0.699857 0.550103 0.049 Uiso 1 1 calc R U . . .
H01P H 0.711545 0.648998 0.602703 0.049 Uiso 1 1 calc R U . . .
C017 C 0.5427(5) 0.1472(12) 0.5073(4) 0.032(3) Uani 1 1 d . . . . .
H01Q H 0.560458 0.061790 0.510031 0.038 Uiso 1 1 calc R U . . .
H01R H 0.516853 0.143188 0.479231 0.038 Uiso 1 1 calc R U . . .
C018 C 0.7194(5) 0.4979(13) 0.5566(5) 0.039(3) Uani 1 1 d . . . . .
H01S H 0.713506 0.485817 0.522052 0.047 Uiso 1 1 calc R U . . .
H01T H 0.755176 0.494197 0.567731 0.047 Uiso 1 1 calc R U . . .
C019 C 0.8288(5) 0.4489(15) 0.7162(5) 0.043(3) Uani 1 1 d . . . . .
H01U H 0.839039 0.527994 0.735566 0.052 Uiso 1 1 calc R U . . .
H01V H 0.815138 0.383714 0.736301 0.052 Uiso 1 1 calc R U . . .
C01A C 0.7901(5) 0.4869(15) 0.6761(6) 0.049(4) Uani 1 1 d . . . . .
H01W H 0.760155 0.514905 0.688238 0.059 Uiso 1 1 calc R U . . .
H01X H 0.801823 0.562729 0.659160 0.059 Uiso 1 1 calc R U . . .
C01B C 0.9018(6) 0.323(2) 0.7382(5) 0.065(5) Uani 1 1 d . . . . .
H01Y H 0.885405 0.241243 0.745329 0.097 Uiso 1 1 calc R U . . .
H H 0.906637 0.380189 0.766038 0.097 Uiso 1 1 calc R U . . .
HA H 0.933758 0.301640 0.729383 0.097 Uiso 1 1 calc R U . . .
C01D C 0.8992(7) 0.506(2) 0.6802(7) 0.069(6) Uani 1 1 d . . . . .
H01Z H 0.875991 0.578949 0.670486 0.083 Uiso 1 1 calc R U . . .
HB H 0.924758 0.539195 0.705508 0.083 Uiso 1 1 calc R U . . .

loop_
_atom_site_aniso_label
_atom_site_aniso_U_11
_atom_site_aniso_U_22
_atom_site_aniso_U_33
_atom_site_aniso_U_23
_atom_site_aniso_U_13
_atom_site_aniso_U_12
Tm01 0.0149(3) 0.0230(3) 0.0253(3) 0.0000(2) 0.0039(2) 0.0001(2)
Tm02 0.0161(3) 0.0450(4) 0.0278(4) 0.0053(3) 0.0051(2) 0.0003(3)
Al03 0.0154(16) 0.0315(17) 0.0191(16) 0.0015(13) 0.0032(12) 0.0035(13)
Al04 0.0178(17) 0.0315(18) 0.0231(18) 0.0005(14) 0.0018(13) 0.0013(13)
O005 0.003(3) 0.021(3) 0.055(5) -0.003(3) -0.004(3) -0.002(3)
O006 0.012(3) 0.038(4) 0.023(4) 0.003(3) 0.009(3) 0.004(3)
O007 0.029(5) 0.054(6) 0.028(5) 0.007(4) 0.011(4) 0.000(4)
O008 0.017(4) 0.030(4) 0.032(5) -0.001(3) 0.006(3) -0.004(3)
O009 0.018(4) 0.039(5) 0.041(5) 0.000(4) 0.001(3) -0.009(3)
O00A 0.023(4) 0.033(4) 0.028(4) -0.007(3) 0.000(3) 0.000(3)
O00B 0.028(5) 0.033(5) 0.042(5) 0.003(4) 0.009(4) 0.013(4)
O00C 0.025(5) 0.047(5) 0.032(5) 0.007(4) 0.002(4) 0.005(4)
O00D 0.021(4) 0.044(5) 0.034(5) -0.005(4) 0.008(4) 0.000(4)
O00E 0.027(5) 0.043(5) 0.028(5) -0.004(4) 0.000(3) 0.001(4)
O00F 0.023(4) 0.031(4) 0.034(5) 0.003(4) 0.003(3) -0.005(3)
O00G 0.024(5) 0.039(5) 0.037(5) 0.003(4) 0.002(4) 0.012(4)
O00H 0.012(4) 0.026(4) 0.055(6) -0.006(4) 0.012(4) 0.005(3)
O00I 0.028(5) 0.053(6) 0.034(5) -0.007(4) 0.008(4) -0.009(4)
O00J 0.012(4) 0.031(4) 0.045(5) 0.008(4) 0.003(3) -0.002(3)
N00K 0.014(5) 0.030(5) 0.026(5) -0.002(4) 0.006(4) 0.001(4)
N00L 0.026(6) 0.023(5) 0.049(7) -0.003(5) 0.007(5) -0.001(4)
O00M 0.025(5) 0.047(5) 0.047(6) 0.009(4) 0.016(4) 0.008(4)
N00N 0.014(5) 0.073(8) 0.021(5) -0.002(5) -0.006(4) -0.013(5)
C00O 0.013(5) 0.025(5) 0.032(5) 0.010(4) 0.009(4) -0.005(4)
C00P 0.026(7) 0.037(7) 0.033(7) 0.001(5) 0.015(5) 0.003(5)
C00Q 0.046(8) 0.032(6) 0.019(6) 0.005(5) 0.001(5) -0.007(5)
N00R 0.038(7) 0.034(6) 0.059(8) -0.001(6) 0.010(6) -0.012(5)
C00S 0.041(7) 0.054(7) 0.060(8) 0.005(6) 0.009(6) 0.006(6)
C00T 0.022(7) 0.042(7) 0.035(7) -0.008(6) -0.004(5) -0.004(5)
C00U 0.024(6) 0.025(6) 0.042(7) 0.003(5) 0.012(5) 0.004(5)
C00V 0.046(8) 0.043(8) 0.031(7) -0.005(6) 0.006(6) -0.014(6)
C00W 0.012(6) 0.051(7) 0.019(6) -0.001(5) -0.003(4) 0.010(5)
C00X 0.030(7) 0.038(7) 0.025(6) 0.003(5) 0.001(5) -0.016(5)
C00Y 0.023(7) 0.050(8) 0.039(8) 0.018(6) 0.008(5) 0.004(5)
C00Z 0.014(5) 0.030(5) 0.042(6) 0.008(5) 0.002(4) 0.000(4)
C010 0.025(7) 0.049(8) 0.048(9) 0.020(7) 0.003(6) 0.006(6)
C011 0.060(10) 0.073(11) 0.014(6) -0.001(6) 0.009(6) 0.026(8)
C012 0.048(9) 0.031(7) 0.053(9) 0.014(6) 0.009(7) -0.013(6)
C013 0.028(8) 0.049(9) 0.079(12) -0.021(8) -0.005(7) 0.000(6)
C014 0.029(7) 0.036(7) 0.064(10) 0.014(7) 0.006(6) 0.003(5)
C015 0.059(10) 0.027(7) 0.053(9) -0.003(6) 0.013(7) 0.004(6)
C016 0.036(8) 0.041(7) 0.043(8) -0.003(6) 0.002(6) -0.024(6)
C017 0.039(7) 0.026(6) 0.030(7) -0.002(5) 0.002(5) -0.002(5)
C018 0.030(7) 0.038(7) 0.046(8) 0.008(6) -0.003(6) -0.008(5)
C019 0.052(9) 0.052(9) 0.025(7) -0.005(6) 0.000(6) -0.011(7)
C01A 0.036(8) 0.049(9) 0.062(10) -0.011(8) 0.004(7) -0.004(6)
C01B 0.057(11) 0.112(15) 0.019(7) -0.010(8) -0.014(7) 0.008(10)
C01D 0.052(11) 0.096(15) 0.063(11) -0.026(11) 0.014(9) -0.040(10)

loop_
_atom_type_symbol
_atom_type_description
_atom_type_scat_dispersion_real
_atom_type_scat_dispersion_imag
_atom_type_scat_source
C C 0.0147 0.0070 'International Tables Vol C Tables 4.2.6.8 and 6.1.1.4'
H H 0.0000 0.0000 'International Tables Vol C Tables 4.2.6.8 and 6.1.1.4'
Al Al 0.1763 0.1843 'International Tables Vol C Tables 4.2.6.8 and 6.1.1.4'
N N 0.0253 0.0135 'International Tables Vol C Tables 4.2.6.8 and 6.1.1.4'
O O 0.0412 0.0250 'International Tables Vol C Tables 4.2.6.8 and 6.1.1.4'
Tm Tm -8.6984 9.6689 'International Tables Vol C Tables 4.2.6.8 and 6.1.1.4'

loop_
_exptl_crystal_face_index_h
_exptl_crystal_face_index_k
_exptl_crystal_face_index_l
_exptl_crystal_face_perp_dist
-32 2 2 0.0638
9 7 2 0.0323
5 -6 -2 0.0320
0 1 21 0.0323
1 -2 -21 0.0324

loop_
_geom_angle_atom_site_label_1
_geom_angle_atom_site_label_2
_geom_angle_atom_site_label_3
_geom_angle
_geom_angle_site_symmetry_1
_geom_angle_site_symmetry_3
_geom_angle_publ_flag
O005 Tm01 O00H 78.3(3) . . ?
O005 Tm01 N00K 68.6(3) . . ?
O005 Tm01 N00L 124.8(3) . . ?
O008 Tm01 O005 98.0(3) . . ?
O008 Tm01 O00H 147.5(3) . . ?
O008 Tm01 N00K 68.4(3) . . ?
O008 Tm01 N00L 127.9(3) . . ?
O009 Tm01 O005 127.0(3) . . ?
O009 Tm01 O008 63.7(3) . . ?
O009 Tm01 O00H 143.0(3) . . ?
O009 Tm01 N00K 131.0(3) . . ?
O009 Tm01 N00L 66.8(3) . . ?
O00B Tm01 O005 140.8(3) 5_666 . ?
O00B Tm01 O008 86.5(3) 5_666 . ?
O00B Tm01 O009 90.0(3) 5_666 . ?
O00B Tm01 O00H 77.5(3) 5_666 . ?
O00B Tm01 N00K 77.2(3) 5_666 . ?
O00B Tm01 N00L 78.2(3) 5_666 . ?
O00H Tm01 N00K 80.4(3) . . ?
O00H Tm01 N00L 76.5(3) . . ?
O00J Tm01 O005 61.8(3) . . ?
O00J Tm01 O008 120.6(3) . . ?
O00J Tm01 O009 84.7(3) . . ?
O00J Tm01 O00B 145.5(3) . 5_666 ?
O00J Tm01 O00H 86.4(3) . . ?
O00J Tm01 N00K 130.3(3) . . ?
O00J Tm01 N00L 68.3(3) . . ?
N00K Tm01 N00L 149.3(3) . . ?
O006 Tm02 Al03 116.33(19) 2_656 2_656 ?
O006 Tm02 O00A 131.4(3) 2_656 . ?
O006 Tm02 O00C 79.6(3) 2_656 . ?
O006 Tm02 O00I 140.9(3) 2_656 2_656 ?
O006 Tm02 N00N 130.8(3) 2_656 . ?
O006 Tm02 N00R 67.5(3) 2_656 2_656 ?
O00A Tm02 Al03 33.5(2) . 2_656 ?
O00A Tm02 N00N 68.5(3) . . ?
O00A Tm02 N00R 125.5(3) . 2_656 ?
O00C Tm02 Al03 157.8(2) . 2_656 ?
O00C Tm02 O00A 144.3(3) . . ?
O00C Tm02 O00I 86.6(3) . 2_656 ?
O00C Tm02 N00N 77.4(3) . . ?
O00C Tm02 N00R 78.7(4) . 2_656 ?
O00F Tm02 Al03 118.9(2) . 2_656 ?
O00F Tm02 O006 64.7(3) . 2_656 ?
O00F Tm02 O00A 96.1(3) . . ?
O00F Tm02 O00C 81.2(3) . . ?
O00F Tm02 O00I 148.7(3) . 2_656 ?
O00F Tm02 N00N 69.2(3) . . ?
O00F Tm02 N00R 130.5(3) . 2_656 ?
O00G Tm02 Al03 32.1(2) 2_656 2_656 ?
O00G Tm02 O006 87.1(3) 2_656 2_656 ?
O00G Tm02 O00A 63.5(3) 2_656 . ?
O00G Tm02 O00C 147.2(3) 2_656 . ?
O00G Tm02 O00F 119.7(3) 2_656 . ?
O00G Tm02 O00I 85.1(3) 2_656 2_656 ?
O00G Tm02 N00N 131.8(3) 2_656 . ?
O00G Tm02 N00R 68.6(4) 2_656 2_656 ?
O00I Tm02 Al03 71.2(2) 2_656 2_656 ?
O00I Tm02 O00A 77.4(3) 2_656 . ?
O00I Tm02 N00N 80.1(3) 2_656 . ?
O00I Tm02 N00R 74.0(3) 2_656 2_656 ?
N00N Tm02 Al03 100.0(2) . 2_656 ?
N00N Tm02 N00R 145.5(4) . 2_656 ?
N00R Tm02 Al03 92.9(3) 2_656 2_656 ?
O008 Al03 Tm02 133.4(3) . 2_656 ?
O008 Al03 O00A 175.8(4) . 2_656 ?
O008 Al03 O00D 90.6(4) . . ?
O008 Al03 O00M 94.3(4) . . ?
O009 Al03 Tm02 111.2(3) . 2_656 ?
O009 Al03 O008 81.5(4) . . ?
O009 Al03 O00A 97.6(4) . 2_656 ?
O009 Al03 O00D 168.6(4) . . ?
O009 Al03 O00M 86.6(4) . . ?
O00A Al03 Tm02 43.1(3) 2_656 2_656 ?
O00A Al03 O00D 90.9(4) 2_656 . ?
O00A Al03 O00M 89.7(4) 2_656 . ?
O00D Al03 Tm02 80.1(3) . 2_656 ?
O00G Al03 Tm02 39.6(3) . 2_656 ?
O00G Al03 O008 96.1(4) . . ?
O00G Al03 O009 97.0(4) . . ?
O00G Al03 O00A 79.9(4) . 2_656 ?
O00G Al03 O00D 91.9(4) . . ?
O00G Al03 O00M 169.4(4) . . ?
O00M Al03 Tm02 129.8(3) . 2_656 ?
O00M Al03 O00D 85.9(4) . . ?
O005 Al04 O007 93.4(4) . . ?
O005 Al04 O00E 91.6(4) . . ?
O006 Al04 O005 98.1(4) 2_656 . ?
O006 Al04 O007 88.7(4) 2_656 . ?
O006 Al04 O00E 165.8(4) 2_656 . ?
O00E Al04 O007 80.3(4) . . ?
O00F Al04 O005 173.7(4) . . ?
O00F Al04 O006 81.9(4) . 2_656 ?
O00F Al04 O007 92.9(4) . . ?
O00F Al04 O00E 89.6(4) . . ?
O00J Al04 O005 77.9(4) . . ?
O00J Al04 O006 97.8(4) . 2_656 ?
O00J Al04 O007 169.7(4) . . ?
O00J Al04 O00E 94.4(4) . . ?
O00J Al04 O00F 95.9(4) . . ?
Al04 O005 Tm01 103.8(3) . . ?
C00O O005 Tm01 120.1(6) . . ?
C00O O005 Al04 121.8(7) . . ?
Al04 O006 Tm02 104.1(4) 2_656 2_656 ?
C010 O006 Tm02 123.8(7) . 2_656 ?
C010 O006 Al04 123.5(7) . 2_656 ?
C00Y O007 Al04 131.2(8) . . ?
Al03 O008 Tm01 106.9(4) . . ?
C017 O008 Tm01 123.9(7) . . ?
C017 O008 Al03 128.7(7) . . ?
Al03 O009 Tm01 107.8(4) . . ?
C00Q O009 Tm01 126.7(7) . . ?
C00Q O009 Al03 122.5(8) . . ?
Al03 O00A Tm02 103.4(4) 2_656 . ?
C00V O00A Tm02 119.6(8) . . ?
C00V O00A Al03 123.9(8) . 2_656 ?
C00S O00B Tm01 168.8(10) . 5_666 ?
C00Y O00C Tm02 128.5(8) . . ?
C00T O00D Al03 130.9(8) . . ?
C00W O00E Al04 130.7(8) . . ?
Al04 O00F Tm02 105.8(4) . . ?
C01A O00F Tm02 121.4(8) . . ?
C01A O00F Al04 128.6(9) . . ?
Al03 O00G Tm02 108.3(4) . 2_656 ?
C011 O00G Tm02 119.2(8) . 2_656 ?
C011 O00G Al03 131.5(9) . . ?
C00W O00H Tm01 125.6(7) . . ?
C00T O00I Tm02 127.6(8) . 2_656 ?
Al04 O00J Tm01 109.4(4) . . ?
C018 O00J Tm01 120.5(7) . . ?
C018 O00J Al04 129.0(7) . . ?
C00P N00K Tm01 114.8(7) . . ?
C00P N00K C00U 111.3(9) . . ?
C00U N00K Tm01 106.0(6) . . ?
C00X N00K Tm01 105.1(7) . . ?
C00X N00K C00P 109.1(9) . . ?
C00X N00K C00U 110.4(10) . . ?
C00Z N00L Tm01 103.0(7) . . ?
C00Z N00L C015 109.2(10) . . ?
C00Z N00L C016 112.7(10) . . ?
C015 N00L Tm01 117.7(8) . . ?
C015 N00L C016 108.3(11) . . ?
C016 N00L Tm01 106.0(7) . . ?
C00S O00M Al03 132.2(11) . . ?
C019 N00N Tm02 106.6(7) . . ?
C019 N00N C01D 107.3(13) . . ?
C01B N00N Tm02 113.8(10) . . ?
C01B N00N C019 109.1(11) . . ?
C01B N00N C01D 112.1(13) . . ?
C01D N00N Tm02 107.6(8) . . ?
O005 C00O H00A 110.7 . . ?
O005 C00O H00B 110.7 . . ?
O005 C00O C00U 105.4(9) . . ?
H00A C00O H00B 108.8 . . ?
C00U C00O H00A 110.7 . . ?
C00U C00O H00B 110.7 . . ?
N00K C00P H00C 109.5 . . ?
N00K C00P H00D 109.5 . . ?
N00K C00P H00E 109.5 . . ?
H00C C00P H00D 109.5 . . ?
H00C C00P H00E 109.5 . . ?
H00D C00P H00E 109.5 . . ?
O009 C00Q H00F 109.9 . . ?
O009 C00Q H00G 109.9 . . ?
O009 C00Q C00Z 108.9(10) . . ?
H00F C00Q H00G 108.3 . . ?
C00Z C00Q H00F 109.9 . . ?
C00Z C00Q H00G 109.9 . . ?
C012 N00R Tm02 104.5(8) . 2_656 ?
C013 N00R Tm02 118.5(10) . 2_656 ?
C013 N00R C012 110.5(12) . . ?
C014 N00R Tm02 103.5(8) . 2_656 ?
C014 N00R C012 112.6(12) . . ?
C014 N00R C013 107.2(12) . . ?
O00B C00S H00S 114.8 . . ?
O00M C00S O00B 130.5(16) . . ?
O00M C00S H00S 114.8 . . ?
O00D C00T O00I 129.0(11) . . ?
O00D C00T H00T 115.5 . . ?
O00I C00T H00T 115.5 . . ?
N00K C00U C00O 111.9(10) . . ?
N00K C00U H00H 109.2 . . ?
N00K C00U H00I 109.2 . . ?
C00O C00U H00H 109.2 . . ?
C00O C00U H00I 109.2 . . ?
H00H C00U H00I 107.9 . . ?
O00A C00V H00J 108.8 . . ?
O00A C00V H00K 108.8 . . ?
H00J C00V H00K 107.7 . . ?
C01D C00V O00A 113.6(12) . . ?
C01D C00V H00J 108.8 . . ?
C01D C00V H00K 108.8 . . ?
O00E C00W O00H 131.9(11) . . ?
O00E C00W H00W 114.1 . . ?
O00H C00W H00W 114.1 . . ?
N00K C00X H00L 108.9 . . ?
N00K C00X H00M 108.9 . . ?
N00K C00X C017 113.2(10) . . ?
H00L C00X H00M 107.8 . . ?
C017 C00X H00L 108.9 . . ?
C017 C00X H00M 108.9 . . ?
O007 C00Y O00C 128.0(12) . . ?
O007 C00Y H00Y 116.0 . . ?
O00C C00Y H00Y 116.0 . . ?
N00L C00Z C00Q 112.8(10) . . ?
N00L C00Z H00N 109.0 . . ?
N00L C00Z H00O 109.0 . . ?
C00Q C00Z H00N 109.0 . . ?
C00Q C00Z H00O 109.0 . . ?
H00N C00Z H00O 107.8 . . ?
O006 C010 H01A 109.1 . . ?
O006 C010 H01B 109.1 . . ?
O006 C010 C014 112.5(10) . . ?
H01A C010 H01B 107.8 . . ?
C014 C010 H01A 109.1 . . ?
C014 C010 H01B 109.1 . . ?
O00G C011 H01C 109.9 . . ?
O00G C011 H01D 109.9 . . ?
O00G C011 C012 109.0(12) . . ?
H01C C011 H01D 108.3 . . ?
C012 C011 H01C 109.9 . . ?
C012 C011 H01D 109.9 . . ?
N00R C012 C011 115.1(11) . . ?
N00R C012 H01E 108.5 . . ?
N00R C012 H01F 108.5 . . ?
C011 C012 H01E 108.5 . . ?
C011 C012 H01F 108.5 . . ?
H01E C012 H01F 107.5 . . ?
N00R C013 H01G 109.5 . . ?
N00R C013 H01H 109.5 . . ?
N00R C013 H01I 109.5 . . ?
H01G C013 H01H 109.5 . . ?
H01G C013 H01I 109.5 . . ?
H01H C013 H01I 109.5 . . ?
N00R C014 C010 113.1(12) . . ?
N00R C014 H01J 109.0 . . ?
N00R C014 H01K 109.0 . . ?
C010 C014 H01J 109.0 . . ?
C010 C014 H01K 109.0 . . ?
H01J C014 H01K 107.8 . . ?
N00L C015 H01L 109.5 . . ?
N00L C015 H01M 109.5 . . ?
N00L C015 H01N 109.5 . . ?
H01L C015 H01M 109.5 . . ?
H01L C015 H01N 109.5 . . ?
H01M C015 H01N 109.5 . . ?
N00L C016 H01O 108.9 . . ?
N00L C016 H01P 108.9 . . ?
H01O C016 H01P 107.7 . . ?
C018 C016 N00L 113.2(10) . . ?
C018 C016 H01O 108.9 . . ?
C018 C016 H01P 108.9 . . ?
O008 C017 C00X 109.5(10) . . ?
O008 C017 H01Q 109.8 . . ?
O008 C017 H01R 109.8 . . ?
C00X C017 H01Q 109.8 . . ?
C00X C017 H01R 109.8 . . ?
H01Q C017 H01R 108.2 . . ?
O00J C018 C016 107.5(11) . . ?
O00J C018 H01S 110.2 . . ?
O00J C018 H01T 110.2 . . ?
C016 C018 H01S 110.2 . . ?
C016 C018 H01T 110.2 . . ?
H01S C018 H01T 108.5 . . ?
N00N C019 H01U 109.4 . . ?
N00N C019 H01V 109.4 . . ?
N00N C019 C01A 111.0(11) . . ?
H01U C019 H01V 108.0 . . ?
C01A C019 H01U 109.4 . . ?
C01A C019 H01V 109.4 . . ?
O00F C01A C019 110.9(12) . . ?
O00F C01A H01W 109.5 . . ?
O00F C01A H01X 109.5 . . ?
C019 C01A H01W 109.5 . . ?
C019 C01A H01X 109.5 . . ?
H01W C01A H01X 108.0 . . ?
N00N C01B H01Y 109.5 . . ?
N00N C01B H 109.5 . . ?
N00N C01B HA 109.5 . . ?
H01Y C01B H 109.5 . . ?
H01Y C01B HA 109.5 . . ?
H C01B HA 109.5 . . ?
N00N C01D H01Z 109.0 . . ?
N00N C01D HB 109.0 . . ?
C00V C01D N00N 112.8(15) . . ?
C00V C01D H01Z 109.0 . . ?
C00V C01D HB 109.0 . . ?
H01Z C01D HB 107.8 . . ?

loop_
_geom_bond_atom_site_label_1
_geom_bond_atom_site_label_2
_geom_bond_distance
_geom_bond_site_symmetry_2
_geom_bond_publ_flag
Tm01 O005 2.334(8) . ?
Tm01 O008 2.316(8) . ?
Tm01 O009 2.295(9) . ?
Tm01 O00B 2.277(8) 5_666 ?
Tm01 O00H 2.342(9) . ?
Tm01 O00J 2.219(8) . ?
Tm01 N00K 2.628(9) . ?
Tm01 N00L 2.693(10) . ?
Tm02 Al03 3.310(3) 2_656 ?
Tm02 O006 2.305(7) 2_656 ?
Tm02 O00A 2.326(8) . ?
Tm02 O00C 2.317(9) . ?
Tm02 O00F 2.268(8) . ?
Tm02 O00G 2.221(9) 2_656 ?
Tm02 O00I 2.325(9) 2_656 ?
Tm02 N00N 2.622(11) . ?
Tm02 N00R 2.696(12) 2_656 ?
Al03 O008 1.865(9) . ?
Al03 O009 1.863(9) . ?
Al03 O00A 1.876(9) 2_656 ?
Al03 O00D 1.991(9) . ?
Al03 O00G 1.853(9) . ?
Al03 O00M 1.941(9) . ?
Al04 O005 1.875(8) . ?
Al04 O006 1.872(8) 2_656 ?
Al04 O007 1.983(9) . ?
Al04 O00E 1.972(9) . ?
Al04 O00F 1.863(9) . ?
Al04 O00J 1.847(9) . ?
O005 C00O 1.459(13) . ?
O006 C010 1.402(15) . ?
O007 C00Y 1.246(15) . ?
O008 C017 1.414(14) . ?
O009 C00Q 1.404(15) . ?
O00A C00V 1.418(15) . ?
O00B C00S 1.231(17) . ?
O00C C00Y 1.265(15) . ?
O00D C00T 1.240(15) . ?
O00E C00W 1.225(13) . ?
O00F C01A 1.422(17) . ?
O00G C011 1.381(16) . ?
O00H C00W 1.237(13) . ?
O00I C00T 1.248(16) . ?
O00J C018 1.428(15) . ?
N00K C00P 1.478(14) . ?
N00K C00U 1.481(14) . ?
N00K C00X 1.471(14) . ?
N00L C00Z 1.454(16) . ?
N00L C015 1.486(17) . ?
N00L C016 1.521(17) . ?
O00M C00S 1.192(17) . ?
N00N C019 1.464(19) . ?
N00N C01B 1.461(18) . ?
N00N C01D 1.54(2) . ?
C00O H00A 0.9900 . ?
C00O H00B 0.9900 . ?
C00O C00U 1.503(16) . ?
C00P H00C 0.9800 . ?
C00P H00D 0.9800 . ?
C00P H00E 0.9800 . ?
C00Q H00F 0.9900 . ?
C00Q H00G 0.9900 . ?
C00Q C00Z 1.520(18) . ?
N00R C012 1.487(19) . ?
N00R C013 1.465(17) . ?
N00R C014 1.439(18) . ?
C00S H00S 0.9500 . ?
C00T H00T 0.9500 . ?
C00U H00H 0.9900 . ?
C00U H00I 0.9900 . ?
C00V H00J 0.9900 . ?
C00V H00K 0.9900 . ?
C00V C01D 1.40(2) . ?
C00W H00W 0.9500 . ?
C00X H00L 0.9900 . ?
C00X H00M 0.9900 . ?
C00X C017 1.511(18) . ?
C00Y H00Y 0.9500 . ?
C00Z H00N 0.9900 . ?
C00Z H00O 0.9900 . ?
C010 H01A 0.9900 . ?
C010 H01B 0.9900 . ?
C010 C014 1.49(2) . ?
C011 H01C 0.9900 . ?
C011 H01D 0.9900 . ?
C011 C012 1.50(2) . ?
C012 H01E 0.9900 . ?
C012 H01F 0.9900 . ?
C013 H01G 0.9800 . ?
C013 H01H 0.9800 . ?
C013 H01I 0.9800 . ?
C014 H01J 0.9900 . ?
C014 H01K 0.9900 . ?
C015 H01L 0.9800 . ?
C015 H01M 0.9800 . ?
C015 H01N 0.9800 . ?
C016 H01O 0.9900 . ?
C016 H01P 0.9900 . ?
C016 C018 1.51(2) . ?
C017 H01Q 0.9900 . ?
C017 H01R 0.9900 . ?
C018 H01S 0.9900 . ?
C018 H01T 0.9900 . ?
C019 H01U 0.9900 . ?
C019 H01V 0.9900 . ?
C019 C01A 1.49(2) . ?
C01A H01W 0.9900 . ?
C01A H01X 0.9900 . ?
C01B H01Y 0.9800 . ?
C01B H 0.9800 . ?
C01B HA 0.9800 . ?
C01D H01Z 0.9900 . ?
C01D HB 0.9900 . ?

loop_
_geom_torsion_atom_site_label_1
_geom_torsion_atom_site_label_2
_geom_torsion_atom_site_label_3
_geom_torsion_atom_site_label_4
_geom_torsion
_geom_torsion_site_symmetry_1
_geom_torsion_site_symmetry_2
_geom_torsion_site_symmetry_3
_geom_torsion_site_symmetry_4
_geom_torsion_publ_flag
Tm01 O005 C00O C00U 45.4(11) . . . . ?
Tm01 O008 C017 C00X 24.9(13) . . . . ?
Tm01 O009 C00Q C00Z -18.7(14) . . . . ?
Tm01 O00B C00S O00M -180(100) 5_666 . . . ?
Tm01 O00H C00W O00E -3(2) . . . . ?
Tm01 O00J C018 C016 57.5(13) . . . . ?
Tm01 N00K C00U C00O 44.8(11) . . . . ?
Tm01 N00K C00X C017 46.0(11) . . . . ?
Tm01 N00L C00Z C00Q -49.5(10) . . . . ?
Tm01 N00L C016 C018 22.8(13) . . . . ?
Tm02 Al03 O008 Tm01 108.2(3) 2_656 . . . ?
Tm02 Al03 O008 C017 -79.4(10) 2_656 . . . ?
Tm02 Al03 O009 Tm01 -130.3(3) 2_656 . . . ?
Tm02 Al03 O009 C00Q 67.9(9) 2_656 . . . ?
Tm02 Al03 O00G C011 -168.5(15) 2_656 . . . ?
Tm02 O006 C010 C014 18.4(16) 2_656 . . . ?
Tm02 O00A C00V C01D -42.1(17) . . . . ?
Tm02 O00C C00Y O007 3(2) . . . . ?
Tm02 O00F C01A C019 -36.8(16) . . . . ?
Tm02 O00G C011 C012 -56.7(15) 2_656 . . . ?
Tm02 O00I C00T O00D 3(2) 2_656 . . . ?
Tm02 N00N C019 C01A -41.0(13) . . . . ?
Tm02 N00N C01D C00V -31.8(17) . . . . ?
Tm02 N00R C012 C011 -20.1(14) 2_656 . . . ?
Tm02 N00R C014 C010 46.7(13) 2_656 . . . ?
Al03 O008 C017 C00X -146.3(8) . . . . ?
Al03 O009 C00Q C00Z 139.4(8) . . . . ?
Al03 O00A C00V C01D -176.8(12) 2_656 . . . ?
Al03 O00D C00T O00I 9(2) . . . . ?
Al03 O00G C011 C012 110.7(12) . . . . ?
Al03 O00M C00S O00B -179.8(12) . . . . ?
Al04 O005 C00O C00U 178.7(7) . . . . ?
Al04 O006 C010 C014 -124.3(11) 2_656 . . . ?
Al04 O007 C00Y O00C -6(2) . . . . ?
Al04 O00E C00W O00H -7(2) . . . . ?
Al04 O00F C01A C019 117.1(11) . . . . ?
Al04 O00J C018 C016 -108.8(11) . . . . ?
O005 Al04 O00J Tm01 22.5(4) . . . . ?
O005 Al04 O00J C018 -170.0(11) . . . . ?
O005 C00O C00U N00K -59.5(12) . . . . ?
O006 Al04 O005 Tm01 -117.0(4) 2_656 . . . ?
O006 Al04 O005 C00O 103.5(8) 2_656 . . . ?
O006 Al04 O00F Tm02 -15.6(4) 2_656 . . . ?
O006 Al04 O00F C01A -172.6(11) 2_656 . . . ?
O006 Al04 O00J Tm01 119.2(4) 2_656 . . . ?
O006 Al04 O00J C018 -73.4(11) 2_656 . . . ?
O006 C010 C014 N00R -46.9(17) . . . . ?
O007 Al04 O005 Tm01 153.9(4) . . . . ?
O007 Al04 O005 C00O 14.3(8) . . . . ?
O007 Al04 O00F Tm02 72.7(4) . . . . ?
O007 Al04 O00F C01A -84.3(11) . . . . ?
O007 Al04 O00J Tm01 -10(3) . . . . ?
O007 Al04 O00J C018 158(2) . . . . ?
O008 Al03 O009 Tm01 3.1(4) . . . . ?
O008 Al03 O009 C00Q -158.7(10) . . . . ?
O008 Al03 O00G Tm02 162.7(4) . . . 2_656 ?
O008 Al03 O00G C011 -5.8(13) . . . . ?
O009 Al03 O008 Tm01 -3.0(4) . . . . ?
O009 Al03 O008 C017 169.3(10) . . . . ?
O009 Al03 O00G Tm02 -115.1(4) . . . 2_656 ?
O009 Al03 O00G C011 76.4(13) . . . . ?
O009 C00Q C00Z N00L 48.4(13) . . . . ?
O00A Al03 O009 Tm01 -172.8(4) 2_656 . . . ?
O00A Al03 O009 C00Q 25.5(10) 2_656 . . . ?
O00A Al03 O00G Tm02 -18.6(4) 2_656 . . 2_656 ?
O00A Al03 O00G C011 172.9(13) 2_656 . . . ?
O00A C00V C01D N00N 49(2) . . . . ?
O00D Al03 O008 Tm01 -174.9(4) . . . . ?
O00D Al03 O008 C017 -2.5(10) . . . . ?
O00D Al03 O009 Tm01 49(2) . . . . ?
O00D Al03 O009 C00Q -113(2) . . . . ?
O00D Al03 O00G Tm02 71.9(4) . . . 2_656 ?
O00D Al03 O00G C011 -96.6(13) . . . . ?
O00E Al04 O005 Tm01 73.5(4) . . . . ?
O00E Al04 O005 C00O -66.1(8) . . . . ?
O00E Al04 O00F Tm02 153.0(4) . . . . ?
O00E Al04 O00F C01A -4.0(11) . . . . ?
O00E Al04 O00J Tm01 -68.2(4) . . . . ?
O00E Al04 O00J C018 99.3(11) . . . . ?
O00F Al04 O00J Tm01 -158.3(4) . . . . ?
O00F Al04 O00J C018 9.2(11) . . . . ?
O00G Al03 O008 Tm01 93.1(4) . . . . ?
O00G Al03 O008 C017 -94.5(9) . . . . ?
O00G Al03 O009 Tm01 -92.1(4) . . . . ?
O00G Al03 O009 C00Q 106.1(9) . . . . ?
O00G C011 C012 N00R 47.9(18) . . . . ?
O00J Al04 O005 Tm01 -20.7(4) . . . . ?
O00J Al04 O005 C00O -160.3(8) . . . . ?
O00J Al04 O00F Tm02 -112.6(4) . . . . ?
O00J Al04 O00F C01A 90.4(11) . . . . ?
N00K C00X C017 O008 -48.8(14) . . . . ?
N00L C016 C018 O00J -48.8(15) . . . . ?
O00M Al03 O008 Tm01 -88.9(4) . . . . ?
O00M Al03 O008 C017 83.4(10) . . . . ?
O00M Al03 O009 Tm01 98.0(4) . . . . ?
O00M Al03 O009 C00Q -63.8(9) . . . . ?
O00M Al03 O00G Tm02 -6(3) . . . 2_656 ?
O00M Al03 O00G C011 -175(2) . . . . ?
N00N C019 C01A O00F 52.2(17) . . . . ?
C00P N00K C00U C00O -80.6(12) . . . . ?
C00P N00K C00X C017 169.5(10) . . . . ?
C00U N00K C00X C017 -67.9(13) . . . . ?
C00X N00K C00U C00O 158.1(10) . . . . ?
C00Z N00L C016 C018 -89.2(13) . . . . ?
C012 N00R C014 C010 -65.6(15) . . . . ?
C013 N00R C012 C011 -148.7(13) . . . . ?
C013 N00R C014 C010 172.7(13) . . . . ?
C014 N00R C012 C011 91.6(15) . . . . ?
C015 N00L C00Z C00Q -175.3(10) . . . . ?
C015 N00L C016 C018 149.9(12) . . . . ?
C016 N00L C00Z C00Q 64.3(13) . . . . ?
C019 N00N C01D C00V -146.2(14) . . . . ?
C01B N00N C019 C01A -164.3(14) . . . . ?
C01B N00N C01D C00V 94.1(17) . . . . ?
C01D N00N C019 C01A 74.0(14) . . . . ?

loop_
_exptl_oxdiff_crystal_face_indexfrac_h
_exptl_oxdiff_crystal_face_indexfrac_k
_exptl_oxdiff_crystal_face_indexfrac_l
_exptl_oxdiff_crystal_face_x
_exptl_oxdiff_crystal_face_y
_exptl_oxdiff_crystal_face_z
-32.4567 2.0975 2.4499 0.4763 0.2018 1.5202
9.2414 6.6391 1.8185 -0.9584 -0.2846 0.0205
5.1920 -5.5642 -1.8830 0.5117 0.1456 -0.5719
-0.2025 1.3447 20.9596 -0.5668 0.8236 0.0204
1.2552 -1.5538 -20.9804 0.5652 -0.8212 -0.0790

loop_
_smtbx_masks_void_nr
_smtbx_masks_void_average_x
_smtbx_masks_void_average_y
_smtbx_masks_void_average_z
_smtbx_masks_void_volume
_smtbx_masks_void_count_electrons
_smtbx_masks_void_content
1 -0.389 -0.204 0.250 781.9 196.1 '4.8 NC3OH7'
2 -0.731 -0.691 0.750 781.9 196.1 '4.8 NC3OH7'
